data_2109099
loop_
_publ_author_name
'Yakubovich, Olga V.'
'Kiriukhina, Galina V.'
'Simonov, Sergey V.'
'Volkov, Anatoly S.'
'Dimitrova, Olga V.'

_publ_section_title
;
 (Na,Li)~3~(Cl,OH)[Cu~3~OAl(PO~4~)~3~]: a first salt-inclusion
 aluminophosphate oxocuprate with a new type of crystal structure
;
_journal_coeditor_code JE5049
_journal_issue 1
_journal_name_full 'Acta Crystallographica Section B'
_journal_page_first 24
_journal_page_last 31
_journal_paper_doi 10.1107/S2052520622011696
_journal_volume 79
_journal_year 2023
_chemical_formula_sum 'Al8 Cl7 Cu24 Li4.19 Na19.81 O105 P24'
_chemical_formula_weight 4896.74
_chemical_name_common 'aluminophosphate oxocuprate'
_chemical_name_systematic 'sodium alumonophosphate oxocuprate chloride'
_space_group_crystal_system monoclinic
_space_group_IT_number 12
_space_group_name_Hall '-C 2y'
_space_group_name_H-M_alt 'C 1 2/m 1'
_atom_sites_solution_primary direct
_atom_sites_solution_secondary difmap
_audit_creation_method SHELXL-2018/3
_cell_angle_alpha 90
_cell_angle_beta 90.361(2)
_cell_angle_gamma 90
_cell_formula_units_Z 1
_cell_length_a 13.3428(4)
_cell_length_b 18.9320(5)
_cell_length_c 8.9404(2)
_cell_measurement_reflns_used 6699
_cell_measurement_temperature 150(2)
_cell_measurement_theta_max 37.154
_cell_measurement_theta_min 1.869
_cell_volume 2258.35(10)
_computing_cell_refinement 'CrysAlisPro 1.171.40.67a (Rigaku OD, 2019)'
_computing_data_collection 'CrysAlisPro 1.171.40.67a (Rigaku OD, 2019)'
_computing_data_reduction 'CrysAlisPro 1.171.40.67a (Rigaku OD, 2019)'
_computing_molecular_graphics 'Diamond (Brandenburg, 2006)'
_computing_structure_refinement 'SHELXL-2018/3 (Sheldrick, 2015b)'
_computing_structure_solution 'SHELXT (Sheldrick, 2015a)'
_diffrn_ambient_temperature 423(2)
_diffrn_detector_area_resol_mean 5.2283
_diffrn_measured_fraction_theta_full 0.994
_diffrn_measured_fraction_theta_max 0.992
_diffrn_measurement_device_type 'Xcalibur, AtlasS2, Gemini'
_diffrn_measurement_method '\w scans'
_diffrn_radiation_type MoK\a
_diffrn_radiation_wavelength 0.71073
_diffrn_reflns_av_R_equivalents 0.0206
_diffrn_reflns_av_unetI/netI 0.0194
_diffrn_reflns_Laue_measured_fraction_full 0.994
_diffrn_reflns_Laue_measured_fraction_max 0.992
_diffrn_reflns_limit_h_max 17
_diffrn_reflns_limit_h_min -17
_diffrn_reflns_limit_k_max 22
_diffrn_reflns_limit_k_min -24
_diffrn_reflns_limit_l_max 11
_diffrn_reflns_limit_l_min -11
_diffrn_reflns_number 7934
_diffrn_reflns_point_group_measured_fraction_full 0.994
_diffrn_reflns_point_group_measured_fraction_max 0.992
_diffrn_reflns_theta_full 25.242
_diffrn_reflns_theta_max 27.489
_diffrn_reflns_theta_min 1.867
_diffrn_source 'fine-focus sealed X-ray tube'
_exptl_absorpt_coefficient_mu 6.485
_exptl_absorpt_correction_T_max 1.295
_exptl_absorpt_correction_T_min 0.778
_exptl_absorpt_correction_type multi-scan
_exptl_absorpt_process_details
;
CrysAlisPro 1.171.40.67a (Rigaku Oxford Diffraction, 2019)
Empirical absorption correction using spherical harmonics,
 implemented in SCALE3 ABSPACK scaling algorithm.
;
_exptl_crystal_colour light-green
_exptl_crystal_density_diffrn 3.601
_exptl_crystal_description prism
_exptl_crystal_F_000 2349
_exptl_crystal_size_max 0.100
_exptl_crystal_size_mid 0.045
_exptl_crystal_size_min 0.040
_exptl_transmission_factor_max 1.000
_exptl_transmission_factor_min 0.780
_refine_diff_density_max 1.698
_refine_diff_density_min -1.739
_refine_diff_density_rms 0.191
_refine_ls_extinction_method none
_refine_ls_goodness_of_fit_ref 1.165
_refine_ls_hydrogen_treatment undef
_refine_ls_matrix_type full
_refine_ls_number_parameters 247
_refine_ls_number_reflns 2646
_refine_ls_number_restraints 0
_refine_ls_restrained_S_all 1.165
_refine_ls_R_factor_all 0.0405
_refine_ls_R_factor_gt 0.0390
_refine_ls_shift/su_max 0.000
_refine_ls_shift/su_mean 0.000
_refine_ls_structure_factor_coef Fsqd
_refine_ls_weighting_details 'w=1/[\s^2^(Fo^2^)+(0.0500P)^2^+30.0000P] where P=(Fo^2^+2Fc^2^)/3'
_refine_ls_weighting_scheme calc
_refine_ls_wR_factor_gt 0.1089
_refine_ls_wR_factor_ref 0.1097
_reflns_Friedel_coverage 0.000
_reflns_number_gt 2542
_reflns_number_total 2646
_reflns_threshold_expression 'I > 2\s(I)'
_cod_data_source_file je5049sup1.cif
_cod_data_source_block I
_cod_depositor_comments
;
The following automatic conversions were performed:

data item '_atom_sites_solution_primary' value 'Direct' was changed
to 'direct' in accordance with the
/home/data/users/saulius/crontab/automatic-downloads/rss-feeds/IUCr/lib/dictionaries/cif_core.dic
dictionary named 'cif_core.dic' version 2.4.2 last updated on
2011-04-26.

data item '_atom_sites_solution_secondary' value 'Diffmap' was
changed to 'difmap'.

Automatic conversion script
Id: cif_fix_values 7556 2019-12-06 15:28:31Z antanas 
;
_cod_original_sg_symbol_H-M 'C 2/m'
_cod_database_code 2109099
_shelx_shelxl_version_number 2018/3
_shelx_space_group_comment
;
The symmetry employed for this shelxl refinement is uniquely defined
by the following loop, which should always be used as a source of
symmetry information in preference to the above space-group names.
They are only intended as comments.
;
_shelx_estimated_absorpt_t_min 0.563
_shelx_estimated_absorpt_t_max 0.781
_exptl_absorpt_special_details
;
Empirical correction (ABSPACK) includes:
- Absorption correction using spherical harmonics
- Frame scaling
;

loop_
_space_group_symop_operation_xyz
'x, y, z'
'-x, y, -z'
'x+1/2, y+1/2, z'
'-x+1/2, y+1/2, -z'
'-x, -y, -z'
'x, -y, z'
'-x+1/2, -y+1/2, -z'
'x+1/2, -y+1/2, z'

loop_
_atom_site_label
_atom_site_type_symbol
_atom_site_fract_x
_atom_site_fract_y
_atom_site_fract_z
_atom_site_U_iso_or_equiv
_atom_site_adp_type
_atom_site_occupancy
_atom_site_site_symmetry_order
_atom_site_calc_flag
_atom_site_refinement_flags_posn
_atom_site_refinement_flags_adp
_atom_site_refinement_flags_occupancy
_atom_site_disorder_assembly
_atom_site_disorder_group
Cu1 Cu 0.250000 0.250000 0.500000 0.0109(2) Uani 1 2 d S . P . .
Cu2 Cu 0.12705(5) 0.41671(3) 0.31049(7) 0.01122(16) Uani 1 1 d . . . . .
Cu3 Cu 0.000000 0.24835(5) 0.500000 0.0138(2) Uani 1 2 d S T P . .
Cu4 Cu 0.62554(8) 0.74519(3) 0.82896(7) 0.02009(19) Uani 1 1 d . . . . .
P1 P 0.12573(12) 0.26303(7) 0.19526(14) 0.0112(3) Uani 1 1 d . . . . .
P2 P 0.11905(10) 0.61919(6) 0.66727(13) 0.0068(2) Uani 1 1 d . . . . .
P3 P 0.63242(10) 0.61716(7) 0.65454(13) 0.0080(3) Uani 1 1 d . . . . .
Al1 Al 0.24664(16) 0.500000 0.5261(2) 0.0073(4) Uani 1 2 d S T P . .
Al2 Al 0.000000 0.500000 0.500000 0.0060(6) Uani 1 4 d S T P . .
Al3 Al 0.500000 0.500000 0.500000 0.0086(6) Uani 1 4 d S T P . .
Na1 Na 0.000000 0.60798(18) 1.000000 0.0116(6) Uani 1 2 d S T P . .
Na2 Na 0.74974(18) 0.61404(16) 1.0123(3) 0.0231(6) Uani 1 1 d . . . . .
Na3 Na 0.6188(3) 0.6185(2) 0.3120(4) 0.0129(12) Uani 0.556(10) 1 d . . P . .
Li1 Li 0.6222(17) 0.5757(14) 0.300(2) 0.0129(12) Uani 0.444(10) 1 d . . P . .
Na4 Na 0.504(2) 0.6190(6) 1.0348(16) 0.064(6) Uani 0.420(15) 1 d . . P . .
Li2 Li 0.504(2) 0.6190(6) 1.0348(16) 0.064(6) Uani 0.080(15) 1 d . . P . .
Cl2 Cl 0.6191(3) 0.5102(4) 1.0679(3) 0.0147(17) Uani 0.375(4) 1 d . . P . .
O15 O 0.5411(17) 0.500000 0.847(2) 0.0147(17) Uani 0.251(8) 2 d S T P . .
Cl1 Cl 0.13134(16) 0.500000 0.06802(19) 0.0146(4) Uani 1 2 d S T P . .
O1 O 0.3752(4) 0.500000 0.5926(5) 0.0088(9) Uani 1 2 d S T P . .
O2 O 0.1252(4) 0.500000 0.4326(5) 0.0064(9) Uani 1 2 d S T P . .
O3 O 0.2119(3) 0.5716(2) 0.6616(4) 0.0113(7) Uani 1 1 d . . . . .
O4 O 0.7272(3) 0.5722(2) 0.6287(4) 0.0114(8) Uani 1 1 d . . . . .
O5 O 0.0234(3) 0.5724(2) 0.6514(4) 0.0082(7) Uani 1 1 d . . . . .
O6 O 0.1167(3) 0.65488(18) 0.8223(4) 0.0084(7) Uani 1 1 d . . . . .
O7 O 0.6308(3) 0.6793(2) 0.5442(4) 0.0182(8) Uani 1 1 d . . . . .
O8 O 0.1191(3) 0.6728(2) 0.5402(4) 0.0156(8) Uani 1 1 d . . . . .
O9 O 0.5405(3) 0.5711(2) 0.6362(4) 0.0136(8) Uani 1 1 d . . . . .
O10 O 0.6358(3) 0.64578(18) 0.8147(4) 0.0097(7) Uani 1 1 d . . . . .
O11 O 0.2212(3) 0.2434(2) 0.2855(5) 0.0147(8) Uani 1 1 d . . . . .
O12 O 0.0305(3) 0.2412(2) 0.2816(5) 0.0185(9) Uani 1 1 d . . . . .
O13 O 0.1248(3) 0.34339(19) 0.1676(4) 0.0102(7) Uani 1 1 d . . . . .
O14 O 0.1273(5) 0.2248(2) 0.0484(5) 0.0360(12) Uani 1 1 d . . . . .

loop_
_atom_site_aniso_label
_atom_site_aniso_U_11
_atom_site_aniso_U_22
_atom_site_aniso_U_33
_atom_site_aniso_U_23
_atom_site_aniso_U_13
_atom_site_aniso_U_12
Cu1 0.0121(4) 0.0120(5) 0.0086(4) 0.0019(3) 0.0023(4) 0.0010(3)
Cu2 0.0106(3) 0.0121(3) 0.0110(3) -0.0057(2) 0.0013(3) 0.0003(3)
Cu3 0.0156(5) 0.0147(5) 0.0112(5) 0.000 0.0003(4) 0.000
Cu4 0.0481(5) 0.0052(3) 0.0070(3) -0.0006(2) -0.0003(4) 0.0034(3)
P1 0.0160(6) 0.0103(6) 0.0074(5) -0.0006(4) 0.0002(6) 0.0013(6)
P2 0.0113(6) 0.0047(5) 0.0045(5) -0.0002(4) 0.0009(5) -0.0009(5)
P3 0.0115(6) 0.0066(6) 0.0059(5) -0.0015(4) 0.0018(5) 0.0000(5)
Al1 0.0077(10) 0.0077(10) 0.0065(9) 0.000 0.0008(8) 0.000
Al2 0.0066(13) 0.0063(14) 0.0052(13) 0.000 0.0009(11) 0.000
Al3 0.0084(14) 0.0098(15) 0.0076(14) 0.000 0.0022(11) 0.000
Na1 0.0112(14) 0.0132(15) 0.0103(13) 0.000 0.0001(12) 0.000
Na2 0.0157(11) 0.0266(15) 0.0272(14) -0.0016(10) -0.0028(11) 0.0006(10)
Na3 0.0114(18) 0.015(2) 0.0124(18) 0.0052(16) 0.0048(15) 0.0011(17)
Li1 0.0114(18) 0.015(2) 0.0124(18) 0.0052(16) 0.0048(15) 0.0011(17)
Na4 0.017(5) 0.083(7) 0.091(16) -0.020(6) 0.016(11) 0.001(6)
Li2 0.017(5) 0.083(7) 0.091(16) -0.020(6) 0.016(11) 0.001(6)
Cl2 0.0218(14) 0.013(5) 0.0090(12) 0.0041(14) 0.0038(11) -0.0010(16)
O15 0.0218(14) 0.013(5) 0.0090(12) 0.0041(14) 0.0038(11) -0.0010(16)
Cl1 0.0225(9) 0.0115(8) 0.0097(7) 0.000 -0.0004(7) 0.000
O1 0.006(2) 0.010(2) 0.010(2) 0.000 0.002(2) 0.000
O2 0.009(2) 0.006(2) 0.004(2) 0.000 0.0016(19) 0.000
O3 0.0118(17) 0.0094(17) 0.0128(18) -0.0048(14) 0.0025(14) 0.0004(14)
O4 0.0100(17) 0.0101(18) 0.0142(18) -0.0057(15) 0.0044(14) -0.0006(14)
O5 0.0088(16) 0.0082(17) 0.0075(16) -0.0022(14) -0.0011(13) 0.0002(13)
O6 0.0144(17) 0.0060(15) 0.0049(15) -0.0011(12) 0.0005(14) -0.0012(14)
O7 0.030(2) 0.0143(19) 0.0106(17) 0.0049(15) 0.0032(17) -0.0005(19)
O8 0.027(2) 0.0121(18) 0.0078(16) 0.0027(14) -0.0004(16) -0.0058(18)
O9 0.0109(17) 0.0149(19) 0.0150(18) -0.0072(16) 0.0031(14) -0.0023(15)
O10 0.0159(17) 0.0076(16) 0.0057(15) -0.0020(13) 0.0018(14) 0.0004(15)
O11 0.0158(19) 0.016(2) 0.0121(19) 0.0042(15) 0.0037(15) 0.0069(15)
O12 0.019(2) 0.018(2) 0.018(2) 0.0075(16) -0.0025(17) -0.0061(17)
O13 0.0126(16) 0.0106(17) 0.0074(15) -0.0026(13) 0.0018(15) 0.0000(15)
O14 0.081(4) 0.015(2) 0.0115(19) -0.0032(16) -0.003(3) 0.009(3)

loop_
_atom_type_symbol
_atom_type_description
_atom_type_scat_dispersion_real
_atom_type_scat_dispersion_imag
_atom_type_scat_source
O O 0.0106 0.0060 'International Tables Vol C Tables 4.2.6.8 and 6.1.1.4'
Na Na 0.0362 0.0249 'International Tables Vol C Tables 4.2.6.8 and 6.1.1.4'
Al Al 0.0645 0.0514 'International Tables Vol C Tables 4.2.6.8 and 6.1.1.4'
P P 0.1023 0.0942 'International Tables Vol C Tables 4.2.6.8 and 6.1.1.4'
Cu Cu 0.3201 1.2651 'International Tables Vol C Tables 4.2.6.8 and 6.1.1.4'
Cl Cl 0.1484 0.1585 'International Tables Vol C Tables 4.2.6.8 and 6.1.1.4'
Li Li -0.0003 0.0001 'International Tables Vol C Tables 4.2.6.8 and 6.1.1.4'

loop_
_geom_angle_atom_site_label_1
_geom_angle_atom_site_label_2
_geom_angle_atom_site_label_3
_geom_angle
_geom_angle_site_symmetry_1
_geom_angle_site_symmetry_3
_geom_angle_publ_flag
O11 Cu1 O11 180.0 7_556 . ?
O11 Cu1 O7 89.97(16) 7_556 5_666 ?
O11 Cu1 O7 90.03(16) . 5_666 ?
O11 Cu1 O7 90.03(16) 7_556 3_445 ?
O11 Cu1 O7 89.97(16) . 3_445 ?
O7 Cu1 O7 180.00(17) 5_666 3_445 ?
O11 Cu1 O8 87.20(14) 7_556 6_565 ?
O11 Cu1 O8 92.80(14) . 6_565 ?
O7 Cu1 O8 101.48(16) 5_666 6_565 ?
O7 Cu1 O8 78.52(16) 3_445 6_565 ?
O11 Cu1 O8 92.80(14) 7_556 4_546 ?
O11 Cu1 O8 87.20(14) . 4_546 ?
O7 Cu1 O8 78.52(16) 5_666 4_546 ?
O7 Cu1 O8 101.48(16) 3_445 4_546 ?
O8 Cu1 O8 180.0 6_565 4_546 ?
O11 Cu1 Na3 127.99(14) 7_556 3_445 ?
O11 Cu1 Na3 52.01(14) . 3_445 ?
O7 Cu1 Na3 137.72(12) 5_666 3_445 ?
O7 Cu1 Na3 42.28(12) 3_445 3_445 ?
O8 Cu1 Na3 98.60(12) 6_565 3_445 ?
O8 Cu1 Na3 81.40(12) 4_546 3_445 ?
O11 Cu1 Na3 52.01(14) 7_556 5_666 ?
O11 Cu1 Na3 127.99(14) . 5_666 ?
O7 Cu1 Na3 42.28(12) 5_666 5_666 ?
O7 Cu1 Na3 137.72(12) 3_445 5_666 ?
O8 Cu1 Na3 81.40(12) 6_565 5_666 ?
O8 Cu1 Na3 98.60(12) 4_546 5_666 ?
Na3 Cu1 Na3 180.00(9) 3_445 5_666 ?
O13 Cu2 O2 171.92(16) . . ?
O13 Cu2 O4 105.60(16) . 5_666 ?
O2 Cu2 O4 77.17(19) . 5_666 ?
O13 Cu2 O5 100.09(15) . 5_566 ?
O2 Cu2 O5 78.85(19) . 5_566 ?
O4 Cu2 O5 152.18(14) 5_666 5_566 ?
O13 Cu2 Cl1 83.43(11) . . ?
O2 Cu2 Cl1 88.69(11) . . ?
O4 Cu2 Cl1 97.51(12) 5_666 . ?
O5 Cu2 Cl1 95.82(11) 5_566 . ?
O13 Cu2 Al2 142.71(12) . . ?
O2 Cu2 Al2 37.26(16) . . ?
O4 Cu2 Al2 110.70(11) 5_666 . ?
O5 Cu2 Al2 42.68(10) 5_566 . ?
Cl1 Cu2 Al2 99.76(4) . . ?
O13 Cu2 Al1 147.31(12) . . ?
O2 Cu2 Al1 36.66(16) . . ?
O4 Cu2 Al1 41.89(11) 5_666 . ?
O5 Cu2 Al1 111.35(11) 5_566 . ?
Cl1 Cu2 Al1 101.51(5) . . ?
Al2 Cu2 Al1 68.93(4) . . ?
O13 Cu2 Na1 46.81(12) . 5_566 ?
O2 Cu2 Na1 126.23(15) . 5_566 ?
O4 Cu2 Na1 137.09(11) 5_666 5_566 ?
O5 Cu2 Na1 69.70(10) 5_566 5_566 ?
Cl1 Cu2 Na1 54.03(6) . 5_566 ?
Al2 Cu2 Na1 105.88(4) . 5_566 ?
Al1 Cu2 Na1 154.72(6) . 5_566 ?
O13 Cu2 Na2 45.66(12) . 5_666 ?
O2 Cu2 Na2 129.45(14) . 5_666 ?
O4 Cu2 Na2 77.06(11) 5_666 5_666 ?
O5 Cu2 Na2 129.91(11) 5_566 5_666 ?
Cl1 Cu2 Na2 53.00(6) . 5_666 ?
Al2 Cu2 Na2 152.76(5) . 5_666 ?
Al1 Cu2 Na2 112.69(6) . 5_666 ?
Na1 Cu2 Na2 60.27(4) 5_566 5_666 ?
O12 Cu3 O12 172.3(3) 2_556 . ?
O12 Cu3 O8 92.15(16) 2_556 6_565 ?
O12 Cu3 O8 93.07(15) . 6_565 ?
O12 Cu3 O8 93.07(15) 2_556 5_566 ?
O12 Cu3 O8 92.15(16) . 5_566 ?
O8 Cu3 O8 94.9(2) 6_565 5_566 ?
O12 Cu3 O7 88.25(16) 2_556 4_546 ?
O12 Cu3 O7 87.19(16) . 4_546 ?
O8 Cu3 O7 173.64(16) 6_565 4_546 ?
O8 Cu3 O7 78.74(16) 5_566 4_546 ?
O12 Cu3 O7 87.19(16) 2_556 3_445 ?
O12 Cu3 O7 88.24(16) . 3_445 ?
O8 Cu3 O7 78.74(16) 6_565 3_445 ?
O8 Cu3 O7 173.64(16) 5_566 3_445 ?
O7 Cu3 O7 107.6(2) 4_546 3_445 ?
O12 Cu3 Na3 122.37(14) 2_556 3_445 ?
O12 Cu3 Na3 50.70(14) . 3_445 ?
O8 Cu3 Na3 103.50(12) 6_565 3_445 ?
O8 Cu3 Na3 138.63(12) 5_566 3_445 ?
O7 Cu3 Na3 81.57(13) 4_546 3_445 ?
O7 Cu3 Na3 44.56(12) 3_445 3_445 ?
O12 Cu3 Na3 50.70(14) 2_556 4_546 ?
O12 Cu3 Na3 122.37(14) . 4_546 ?
O8 Cu3 Na3 138.63(12) 6_565 4_546 ?
O8 Cu3 Na3 103.50(12) 5_566 4_546 ?
O7 Cu3 Na3 44.56(12) 4_546 4_546 ?
O7 Cu3 Na3 81.57(13) 3_445 4_546 ?
Na3 Cu3 Na3 86.65(13) 3_445 4_546 ?
O10 Cu4 O6 174.30(14) . 8_565 ?
O10 Cu4 O14 82.72(17) . 3_556 ?
O6 Cu4 O14 102.96(17) 8_565 3_556 ?
O10 Cu4 O12 90.24(16) . 4_556 ?
O6 Cu4 O12 87.89(16) 8_565 4_556 ?
O14 Cu4 O12 114.9(2) 3_556 4_556 ?
O10 Cu4 O11 89.92(15) . 5_666 ?
O6 Cu4 O11 86.99(15) 8_565 5_666 ?
O14 Cu4 O11 116.7(2) 3_556 5_666 ?
O12 Cu4 O11 128.04(14) 4_556 5_666 ?
O10 Cu4 Na4 47.3(4) . 2_657 ?
O6 Cu4 Na4 136.4(4) 8_565 2_657 ?
O14 Cu4 Na4 59.0(3) 3_556 2_657 ?
O12 Cu4 Na4 69.4(4) 4_556 2_657 ?
O11 Cu4 Na4 136.4(4) 5_666 2_657 ?
O10 Cu4 Na2 43.18(12) . . ?
O6 Cu4 Na2 140.67(13) 8_565 . ?
O14 Cu4 Na2 51.90(16) 3_556 . ?
O12 Cu4 Na2 128.34(13) 4_556 . ?
O11 Cu4 Na2 81.45(11) 5_666 . ?
Na4 Cu4 Na2 62.3(4) 2_657 . ?
O10 Cu4 Na4 51.5(3) . . ?
O6 Cu4 Na4 133.1(3) 8_565 . ?
O14 Cu4 Na4 48.8(3) 3_556 . ?
O12 Cu4 Na4 77.2(4) 4_556 . ?
O11 Cu4 Na4 136.7(4) 5_666 . ?
Na4 Cu4 Na4 10.2(5) 2_657 . ?
Na2 Cu4 Na4 57.5(4) . . ?
O10 Cu4 Na2 139.73(13) . 7_667 ?
O6 Cu4 Na2 43.15(12) 8_565 7_667 ?
O14 Cu4 Na2 75.09(17) 3_556 7_667 ?
O12 Cu4 Na2 129.50(12) 4_556 7_667 ?
O11 Cu4 Na2 71.47(12) 5_666 7_667 ?
Na4 Cu4 Na2 133.1(3) 2_657 7_667 ?
Na2 Cu4 Na2 97.69(7) . 7_667 ?
Na4 Cu4 Na2 123.1(2) . 7_667 ?
O10 Cu4 Na1 146.39(12) . 7_567 ?
O6 Cu4 Na1 38.04(11) 8_565 7_567 ?
O14 Cu4 Na1 74.62(15) 3_556 7_567 ?
O12 Cu4 Na1 77.57(11) 4_556 7_567 ?
O11 Cu4 Na1 122.30(11) 5_666 7_567 ?
Na4 Cu4 Na1 99.2(4) 2_657 7_567 ?
Na2 Cu4 Na1 125.94(5) . 7_567 ?
Na4 Cu4 Na1 95.1(3) . 7_567 ?
Na2 Cu4 Na1 56.71(5) 7_667 7_567 ?
O14 P1 O13 109.7(2) . . ?
O14 P1 O12 108.9(3) . . ?
O13 P1 O12 109.7(2) . . ?
O14 P1 O11 108.9(3) . . ?
O13 P1 O11 109.0(2) . . ?
O12 P1 O11 110.6(2) . . ?
O14 P1 Na3 82.0(2) . 3_445 ?
O13 P1 Na3 168.12(16) . 3_445 ?
O12 P1 Na3 62.95(19) . 3_445 ?
O11 P1 Na3 67.54(18) . 3_445 ?
O14 P1 Na2 81.0(2) . 5_666 ?
O13 P1 Na2 40.85(14) . 5_666 ?
O12 P1 Na2 149.00(18) . 5_666 ?
O11 P1 Na2 92.59(17) . 5_666 ?
Na3 P1 Na2 147.83(10) 3_445 5_666 ?
O14 P1 Na1 84.7(2) . 5_566 ?
O13 P1 Na1 38.10(15) . 5_566 ?
O12 P1 Na1 92.48(17) . 5_566 ?
O11 P1 Na1 146.43(17) . 5_566 ?
Na3 P1 Na1 145.98(10) 3_445 5_566 ?
Na2 P1 Na1 58.45(5) 5_666 5_566 ?
O8 P2 O3 111.3(2) . . ?
O8 P2 O6 112.2(2) . . ?
O3 P2 O6 107.9(2) . . ?
O8 P2 O5 108.3(2) . . ?
O3 P2 O5 108.9(2) . . ?
O6 P2 O5 108.0(2) . . ?
O8 P2 Na2 130.91(17) . 2_657 ?
O3 P2 Na2 65.98(16) . 2_657 ?
O6 P2 Na2 42.06(15) . 2_657 ?
O5 P2 Na2 118.99(15) . 2_657 ?
O8 P2 Na1 134.34(18) . . ?
O3 P2 Na1 112.06(16) . . ?
O6 P2 Na1 39.30(14) . . ?
O5 P2 Na1 69.90(14) . . ?
Na2 P2 Na1 59.51(5) 2_657 . ?
O9 P3 O10 108.9(2) . . ?
O9 P3 O7 111.3(3) . . ?
O10 P3 O7 109.3(2) . . ?
O9 P3 O4 109.3(2) . . ?
O10 P3 O4 108.4(2) . . ?
O7 P3 O4 109.6(2) . . ?
O9 P3 Na3 81.60(18) . . ?
O10 P3 Na3 158.74(17) . . ?
O7 P3 Na3 49.57(17) . . ?
O4 P3 Na3 84.16(17) . . ?
O9 P3 Na4 69.4(4) . 2_657 ?
O10 P3 Na4 39.7(4) . 2_657 ?
O7 P3 Na4 121.5(3) . 2_657 ?
O4 P3 Na4 125.8(4) . 2_657 ?
Na3 P3 Na4 143.4(4) . 2_657 ?
O9 P3 Na3 37.58(17) . 2_656 ?
O10 P3 Na3 86.42(17) . 2_656 ?
O7 P3 Na3 92.4(2) . 2_656 ?
O4 P3 Na3 146.60(17) . 2_656 ?
Na3 P3 Na3 92.07(10) . 2_656 ?
Na4 P3 Na3 51.3(4) 2_657 2_656 ?
O1 Al1 O2 171.8(3) . . ?
O1 Al1 O3 91.46(18) . 6_565 ?
O2 Al1 O3 94.22(17) . 6_565 ?
O1 Al1 O3 91.46(18) . . ?
O2 Al1 O3 94.22(17) . . ?
O3 Al1 O3 92.4(3) 6_565 . ?
O1 Al1 O4 93.36(18) . 5_666 ?
O2 Al1 O4 80.74(17) . 5_666 ?
O3 Al1 O4 89.88(17) 6_565 5_666 ?
O3 Al1 O4 174.6(2) . 5_666 ?
O1 Al1 O4 93.35(18) . 2_656 ?
O2 Al1 O4 80.74(17) . 2_656 ?
O3 Al1 O4 174.6(2) 6_565 2_656 ?
O3 Al1 O4 89.88(17) . 2_656 ?
O4 Al1 O4 87.5(2) 5_666 2_656 ?
O1 Al1 Li1 38.1(5) . 2_656 ?
O2 Al1 Li1 145.6(5) . 2_656 ?
O3 Al1 Li1 99.9(5) 6_565 2_656 ?
O3 Al1 Li1 54.3(5) . 2_656 ?
O4 Al1 Li1 130.1(5) 5_666 2_656 ?
O4 Al1 Li1 85.4(5) 2_656 2_656 ?
O1 Al1 Li1 38.1(5) . 5_666 ?
O2 Al1 Li1 145.6(5) . 5_666 ?
O3 Al1 Li1 54.3(5) 6_565 5_666 ?
O3 Al1 Li1 99.9(5) . 5_666 ?
O4 Al1 Li1 85.4(5) 5_666 5_666 ?
O4 Al1 Li1 130.1(5) 2_656 5_666 ?
Li1 Al1 Li1 63.1(11) 2_656 5_666 ?
O1 Al1 Cu2 136.15(12) . . ?
O2 Al1 Cu2 39.04(8) . . ?
O3 Al1 Cu2 84.33(13) 6_565 . ?
O3 Al1 Cu2 132.24(15) . . ?
O4 Al1 Cu2 43.18(12) 5_666 . ?
O4 Al1 Cu2 90.55(14) 2_656 . ?
Li1 Al1 Cu2 172.5(4) 2_656 . ?
Li1 Al1 Cu2 115.6(5) 5_666 . ?
O1 Al1 Cu2 136.15(12) . 6_565 ?
O2 Al1 Cu2 39.04(8) . 6_565 ?
O3 Al1 Cu2 132.24(15) 6_565 6_565 ?
O3 Al1 Cu2 84.33(13) . 6_565 ?
O4 Al1 Cu2 90.55(14) 5_666 6_565 ?
O4 Al1 Cu2 43.18(12) 2_656 6_565 ?
Li1 Al1 Cu2 115.6(5) 2_656 6_565 ?
Li1 Al1 Cu2 172.5(4) 5_666 6_565 ?
Cu2 Al1 Cu2 64.60(5) . 6_565 ?
O1 Al1 Na3 47.70(9) . 2_656 ?
O2 Al1 Na3 134.50(9) . 2_656 ?
O3 Al1 Na3 110.66(17) 6_565 2_656 ?
O3 Al1 Na3 49.06(14) . 2_656 ?
O4 Al1 Na3 134.23(15) 5_666 2_656 ?
O4 Al1 Na3 74.45(14) 2_656 2_656 ?
Li1 Al1 Na3 12.9(5) 2_656 2_656 ?
Li1 Al1 Na3 75.9(6) 5_666 2_656 ?
Cu2 Al1 Na3 164.98(10) . 2_656 ?
Cu2 Al1 Na3 102.68(8) 6_565 2_656 ?
O1 Al1 Na3 47.70(9) . 5_666 ?
O2 Al1 Na3 134.50(9) . 5_666 ?
O3 Al1 Na3 49.06(14) 6_565 5_666 ?
O3 Al1 Na3 110.66(16) . 5_666 ?
O4 Al1 Na3 74.45(14) 5_666 5_666 ?
O4 Al1 Na3 134.23(15) 2_656 5_666 ?
Li1 Al1 Na3 75.9(6) 2_656 5_666 ?
Li1 Al1 Na3 12.9(5) 5_666 5_666 ?
Cu2 Al1 Na3 102.68(8) . 5_666 ?
Cu2 Al1 Na3 164.98(10) 6_565 5_666 ?
Na3 Al1 Na3 88.61(16) 2_656 5_666 ?
O2 Al2 O2 180.0 . 5_566 ?
O2 Al2 O5 95.08(15) . . ?
O2 Al2 O5 84.92(15) 5_566 . ?
O2 Al2 O5 84.92(15) . 5_566 ?
O2 Al2 O5 95.08(15) 5_566 5_566 ?
O5 Al2 O5 180.0 . 5_566 ?
O2 Al2 O5 95.08(15) . 6_565 ?
O2 Al2 O5 84.92(15) 5_566 6_565 ?
O5 Al2 O5 89.3(2) . 6_565 ?
O5 Al2 O5 90.7(2) 5_566 6_565 ?
O2 Al2 O5 84.92(15) . 2_556 ?
O2 Al2 O5 95.08(15) 5_566 2_556 ?
O5 Al2 O5 90.7(2) . 2_556 ?
O5 Al2 O5 89.3(2) 5_566 2_556 ?
O5 Al2 O5 180.0 6_565 2_556 ?
O2 Al2 Cu2 40.73(8) . . ?
O2 Al2 Cu2 139.27(8) 5_566 . ?
O5 Al2 Cu2 134.60(10) . . ?
O5 Al2 Cu2 45.40(10) 5_566 . ?
O5 Al2 Cu2 86.04(11) 6_565 . ?
O5 Al2 Cu2 93.96(11) 2_556 . ?
O2 Al2 Cu2 139.27(8) . 2_556 ?
O2 Al2 Cu2 40.73(8) 5_566 2_556 ?
O5 Al2 Cu2 93.96(11) . 2_556 ?
O5 Al2 Cu2 86.04(11) 5_566 2_556 ?
O5 Al2 Cu2 45.40(10) 6_565 2_556 ?
O5 Al2 Cu2 134.60(10) 2_556 2_556 ?
Cu2 Al2 Cu2 113.48(3) . 2_556 ?
O2 Al2 Cu2 139.27(8) . 5_566 ?
O2 Al2 Cu2 40.73(8) 5_566 5_566 ?
O5 Al2 Cu2 45.40(10) . 5_566 ?
O5 Al2 Cu2 134.60(10) 5_566 5_566 ?
O5 Al2 Cu2 93.96(11) 6_565 5_566 ?
O5 Al2 Cu2 86.04(11) 2_556 5_566 ?
Cu2 Al2 Cu2 180.00(2) . 5_566 ?
Cu2 Al2 Cu2 66.52(3) 2_556 5_566 ?
O2 Al2 Cu2 40.73(8) . 6_565 ?
O2 Al2 Cu2 139.27(8) 5_566 6_565 ?
O5 Al2 Cu2 86.04(11) . 6_565 ?
O5 Al2 Cu2 93.96(11) 5_566 6_565 ?
O5 Al2 Cu2 134.60(10) 6_565 6_565 ?
O5 Al2 Cu2 45.40(10) 2_556 6_565 ?
Cu2 Al2 Cu2 66.52(3) . 6_565 ?
Cu2 Al2 Cu2 180.00(2) 2_556 6_565 ?
Cu2 Al2 Cu2 113.48(3) 5_566 6_565 ?
O1 Al3 O1 180.0 5_666 . ?
O1 Al3 O9 88.09(16) 5_666 5_666 ?
O1 Al3 O9 91.91(16) . 5_666 ?
O1 Al3 O9 91.91(16) 5_666 6_565 ?
O1 Al3 O9 88.09(16) . 6_565 ?
O9 Al3 O9 89.3(3) 5_666 6_565 ?
O1 Al3 O9 88.09(16) 5_666 2_656 ?
O1 Al3 O9 91.91(16) . 2_656 ?
O9 Al3 O9 90.7(3) 5_666 2_656 ?
O9 Al3 O9 180.0 6_565 2_656 ?
O1 Al3 O9 91.91(16) 5_666 . ?
O1 Al3 O9 88.09(16) . . ?
O9 Al3 O9 180.0 5_666 . ?
O9 Al3 O9 90.7(3) 6_565 . ?
O9 Al3 O9 89.3(3) 2_656 . ?
O1 Al3 Li1 36.5(5) 5_666 6_565 ?
O1 Al3 Li1 143.5(5) . 6_565 ?
O9 Al3 Li1 52.7(5) 5_666 6_565 ?
O9 Al3 Li1 83.2(5) 6_565 6_565 ?
O9 Al3 Li1 96.8(5) 2_656 6_565 ?
O9 Al3 Li1 127.3(5) . 6_565 ?
O1 Al3 Li1 143.5(5) 5_666 2_656 ?
O1 Al3 Li1 36.5(5) . 2_656 ?
O9 Al3 Li1 127.3(5) 5_666 2_656 ?
O9 Al3 Li1 96.8(5) 6_565 2_656 ?
O9 Al3 Li1 83.2(5) 2_656 2_656 ?
O9 Al3 Li1 52.7(5) . 2_656 ?
Li1 Al3 Li1 180.0 6_565 2_656 ?
O1 Al3 Li1 143.5(5) 5_666 5_666 ?
O1 Al3 Li1 36.5(5) . 5_666 ?
O9 Al3 Li1 83.2(5) 5_666 5_666 ?
O9 Al3 Li1 52.7(5) 6_565 5_666 ?
O9 Al3 Li1 127.3(5) 2_656 5_666 ?
O9 Al3 Li1 96.8(5) . 5_666 ?
Li1 Al3 Li1 118.8(10) 6_565 5_666 ?
Li1 Al3 Li1 61.2(10) 2_656 5_666 ?
O1 Al3 Li1 36.5(5) 5_666 . ?
O1 Al3 Li1 143.5(5) . . ?
O9 Al3 Li1 96.8(5) 5_666 . ?
O9 Al3 Li1 127.3(5) 6_565 . ?
O9 Al3 Li1 52.7(5) 2_656 . ?
O9 Al3 Li1 83.2(5) . . ?
Li1 Al3 Li1 61.2(10) 6_565 . ?
Li1 Al3 Li1 118.8(10) 2_656 . ?
Li1 Al3 Li1 180.0 5_666 . ?
O1 Al3 Na3 47.57(9) 5_666 . ?
O1 Al3 Na3 132.43(9) . . ?
O9 Al3 Na3 107.38(14) 5_666 . ?
O9 Al3 Na3 133.70(14) 6_565 . ?
O9 Al3 Na3 46.30(14) 2_656 . ?
O9 Al3 Na3 72.62(14) . . ?
Li1 Al3 Na3 74.7(5) 6_565 . ?
Li1 Al3 Na3 105.3(5) 2_656 . ?
Li1 Al3 Na3 166.5(5) 5_666 . ?
Li1 Al3 Na3 13.5(5) . . ?
O1 Al3 Na3 132.43(9) 5_666 2_656 ?
O1 Al3 Na3 47.57(9) . 2_656 ?
O9 Al3 Na3 133.70(14) 5_666 2_656 ?
O9 Al3 Na3 107.38(14) 6_565 2_656 ?
O9 Al3 Na3 72.62(14) 2_656 2_656 ?
O9 Al3 Na3 46.30(14) . 2_656 ?
Li1 Al3 Na3 166.5(5) 6_565 2_656 ?
Li1 Al3 Na3 13.5(5) 2_656 2_656 ?
Li1 Al3 Na3 74.7(5) 5_666 2_656 ?
Li1 Al3 Na3 105.3(5) . 2_656 ?
Na3 Al3 Na3 91.86(14) . 2_656 ?
O6 Na1 O6 136.6(2) . 2_557 ?
O6 Na1 O13 79.75(12) . 6_566 ?
O6 Na1 O13 84.04(13) 2_557 6_566 ?
O6 Na1 O13 84.04(13) . 5_566 ?
O6 Na1 O13 79.75(12) 2_557 5_566 ?
O13 Na1 O13 135.2(2) 6_566 5_566 ?
O6 Na1 Cl1 122.81(10) . 5_566 ?
O6 Na1 Cl1 90.35(10) 2_557 5_566 ?
O13 Na1 Cl1 148.63(13) 6_566 5_566 ?
O13 Na1 Cl1 73.21(10) 5_566 5_566 ?
O6 Na1 Cl1 90.35(10) . 1_556 ?
O6 Na1 Cl1 122.81(10) 2_557 1_556 ?
O13 Na1 Cl1 73.21(10) 6_566 1_556 ?
O13 Na1 Cl1 148.63(13) 5_566 1_556 ?
Cl1 Na1 Cl1 84.32(11) 5_566 1_556 ?
O6 Na1 Cu2 80.01(9) . 5_566 ?
O6 Na1 Cu2 106.19(9) 2_557 5_566 ?
O13 Na1 Cu2 158.56(12) 6_566 5_566 ?
O13 Na1 Cu2 34.70(8) 5_566 5_566 ?
Cl1 Na1 Cu2 51.89(4) 5_566 5_566 ?
Cl1 Na1 Cu2 113.93(9) 1_556 5_566 ?
O6 Na1 Cu2 106.19(9) . 6_566 ?
O6 Na1 Cu2 80.01(9) 2_557 6_566 ?
O13 Na1 Cu2 34.70(8) 6_566 6_566 ?
O13 Na1 Cu2 158.56(12) 5_566 6_566 ?
Cl1 Na1 Cu2 113.93(9) 5_566 6_566 ?
Cl1 Na1 Cu2 51.89(4) 1_556 6_566 ?
Cu2 Na1 Cu2 163.60(12) 5_566 6_566 ?
O6 Na1 Na2 46.66(10) . 2_657 ?
O6 Na1 Na2 131.38(12) 2_557 2_657 ?
O13 Na1 Na2 47.37(10) 6_566 2_657 ?
O13 Na1 Na2 130.63(11) 5_566 2_657 ?
Cl1 Na1 Na2 130.65(12) 5_566 2_657 ?
Cl1 Na1 Na2 53.09(6) 1_556 2_657 ?
Cu2 Na1 Na2 119.23(5) 5_566 2_657 ?
Cu2 Na1 Na2 61.41(5) 6_566 2_657 ?
O6 Na1 Na2 131.38(12) . 1_455 ?
O6 Na1 Na2 46.66(10) 2_557 1_455 ?
O13 Na1 Na2 130.63(11) 6_566 1_455 ?
O13 Na1 Na2 47.37(10) 5_566 1_455 ?
Cl1 Na1 Na2 53.09(6) 5_566 1_455 ?
Cl1 Na1 Na2 130.65(12) 1_556 1_455 ?
Cu2 Na1 Na2 61.41(5) 5_566 1_455 ?
Cu2 Na1 Na2 119.23(5) 6_566 1_455 ?
Na2 Na1 Na2 176.07(16) 2_657 1_455 ?
O6 Na1 P2 150.14(14) . 2_557 ?
O6 Na1 P2 24.01(8) 2_557 2_557 ?
O13 Na1 P2 75.91(9) 6_566 2_557 ?
O13 Na1 P2 101.28(9) 5_566 2_557 ?
Cl1 Na1 P2 86.52(6) 5_566 2_557 ?
Cl1 Na1 P2 98.83(6) 1_556 2_557 ?
Cu2 Na1 P2 120.65(3) 5_566 2_557 ?
Cu2 Na1 P2 60.53(2) 6_566 2_557 ?
Na2 Na1 P2 120.05(5) 2_657 2_557 ?
Na2 Na1 P2 59.67(5) 1_455 2_557 ?
O6 Na1 P2 24.00(8) . . ?
O6 Na1 P2 150.14(14) 2_557 . ?
O13 Na1 P2 101.28(9) 6_566 . ?
O13 Na1 P2 75.91(9) 5_566 . ?
Cl1 Na1 P2 98.83(6) 5_566 . ?
Cl1 Na1 P2 86.52(6) 1_556 . ?
Cu2 Na1 P2 60.53(2) 5_566 . ?
Cu2 Na1 P2 120.65(3) 6_566 . ?
Na2 Na1 P2 59.67(5) 2_657 . ?
Na2 Na1 P2 120.05(5) 1_455 . ?
P2 Na1 P2 172.82(12) 2_557 . ?
O10 Na2 O6 145.63(18) . 2_657 ?
O10 Na2 O13 82.37(15) . 5_666 ?
O6 Na2 O13 78.17(13) 2_657 5_666 ?
O10 Na2 Cl2 84.84(14) . . ?
O6 Na2 Cl2 126.58(15) 2_657 . ?
O13 Na2 Cl2 143.84(17) 5_666 . ?
O10 Na2 O14 60.57(15) . 3_556 ?
O6 Na2 O14 97.06(18) 2_657 3_556 ?
O13 Na2 O14 103.87(18) 5_666 3_556 ?
Cl2 Na2 O14 98.9(2) . 3_556 ?
O10 Na2 Cl1 111.38(13) . 5_666 ?
O6 Na2 Cl1 89.25(12) 2_657 5_666 ?
O13 Na2 Cl1 72.17(11) 5_666 5_666 ?
Cl2 Na2 Cl1 81.43(16) . 5_666 ?
O14 Na2 Cl1 171.77(15) 3_556 5_666 ?
O10 Na2 Cl2 87.23(14) . 6_565 ?
O6 Na2 Cl2 125.31(15) 2_657 6_565 ?
O13 Na2 Cl2 140.31(16) 5_666 6_565 ?
Cl2 Na2 Cl2 5.1(2) . 6_565 ?
O14 Na2 Cl2 103.93(19) 3_556 6_565 ?
Cl1 Na2 Cl2 76.38(14) 5_666 6_565 ?
O10 Na2 Li1 108.3(4) . 1_556 ?
O6 Na2 Li1 88.5(4) 2_657 1_556 ?
O13 Na2 Li1 166.6(5) 5_666 1_556 ?
Cl2 Na2 Li1 47.9(5) . 1_556 ?
O14 Na2 Li1 75.6(5) 3_556 1_556 ?
Cl1 Na2 Li1 110.0(5) 5_666 1_556 ?
Cl2 Na2 Li1 50.7(5) 6_565 1_556 ?
O10 Na2 Na3 105.21(14) . 1_556 ?
O6 Na2 Na3 83.38(13) 2_657 1_556 ?
O13 Na2 Na3 155.79(16) 5_666 1_556 ?
Cl2 Na2 Na3 60.37(13) . 1_556 ?
O14 Na2 Na3 62.82(14) 3_556 1_556 ?
Cl1 Na2 Na3 123.48(12) 5_666 1_556 ?
Cl2 Na2 Na3 63.79(12) 6_565 1_556 ?
Li1 Na2 Na3 14.7(5) 1_556 1_556 ?
O10 Na2 Na4 53.9(3) . . ?
O6 Na2 Na4 132.9(3) 2_657 . ?
O13 Na2 Na4 135.4(3) 5_666 . ?
Cl2 Na2 Na4 50.1(2) . . ?
O14 Na2 Na4 50.3(2) 3_556 . ?
Cl1 Na2 Na4 127.6(2) 5_666 . ?
Cl2 Na2 Na4 55.0(2) 6_565 . ?
Li1 Na2 Na4 54.4(5) 1_556 . ?
Na3 Na2 Na4 53.1(3) 1_556 . ?
O10 Na2 Na1 127.76(13) . 1_655 ?
O6 Na2 Na1 45.86(10) 2_657 1_655 ?
O13 Na2 Na1 46.14(10) 5_666 1_655 ?
Cl2 Na2 Na1 129.27(17) . 1_655 ?
O14 Na2 Na1 129.84(18) 3_556 1_655 ?
Cl1 Na2 Na1 52.58(8) 5_666 1_655 ?
Cl2 Na2 Na1 124.43(16) 6_565 1_655 ?
Li1 Na2 Na1 124.0(4) 1_556 1_655 ?
Na3 Na2 Na1 125.28(11) 1_556 1_655 ?
Na4 Na2 Na1 178.3(3) . 1_655 ?
Li1 Na3 O9 72.4(16) . 2_656 ?
Li1 Na3 O7 126.0(16) . . ?
O9 Na3 O7 93.9(2) 2_656 . ?
Li1 Na3 O1 28.2(15) . 5_666 ?
O9 Na3 O1 66.54(19) 2_656 5_666 ?
O7 Na3 O1 98.0(2) . 5_666 ?
Li1 Na3 O3 66.4(17) . 2_656 ?
O9 Na3 O3 132.7(2) 2_656 2_656 ?
O7 Na3 O3 92.0(2) . 2_656 ?
O1 Na3 O3 66.20(19) 5_666 2_656 ?
Li1 Na3 O12 152.9(17) . 3 ?
O9 Na3 O12 87.29(19) 2_656 3 ?
O7 Na3 O12 71.88(18) . 3 ?
O1 Na3 O12 151.6(2) 5_666 3 ?
O3 Na3 O12 138.6(2) 2_656 3 ?
Li1 Na3 O11 144.6(16) . 3 ?
O9 Na3 O11 142.8(2) 2_656 3 ?
O7 Na3 O11 68.13(17) . 3 ?
O1 Na3 O11 145.2(2) 5_666 3 ?
O3 Na3 O11 81.99(17) 2_656 3 ?
O12 Na3 O11 56.63(14) 3 3 ?
Li1 Na3 Na4 85.5(17) . 1_554 ?
O9 Na3 Na4 72.5(5) 2_656 1_554 ?
O7 Na3 Na4 140.9(4) . 1_554 ?
O1 Na3 Na4 108.8(3) 5_666 1_554 ?
O3 Na3 Na4 124.5(5) 2_656 1_554 ?
O12 Na3 Na4 71.0(3) 3 1_554 ?
O11 Na3 Na4 100.6(4) 3 1_554 ?
Li1 Na3 P1 151.3(15) . 3 ?
O9 Na3 P1 117.15(18) 2_656 3 ?
O7 Na3 P1 81.78(15) . 3 ?
O1 Na3 P1 176.3(2) 5_666 3 ?
O3 Na3 P1 110.11(17) 2_656 3 ?
O12 Na3 P1 31.74(11) 3 3 ?
O11 Na3 P1 31.48(10) 3 3 ?
Na4 Na3 P1 73.2(3) 1_554 3 ?
Li1 Na3 Cl2 39.5(15) . 1_554 ?
O9 Na3 Cl2 83.54(18) 2_656 1_554 ?
O7 Na3 Cl2 165.3(2) . 1_554 ?
O1 Na3 Cl2 67.62(19) 5_666 1_554 ?
O3 Na3 Cl2 79.38(16) 2_656 1_554 ?
O12 Na3 Cl2 122.3(2) 3 1_554 ?
O11 Na3 Cl2 121.65(19) 3 1_554 ?
Na4 Na3 Cl2 51.9(3) 1_554 1_554 ?
P1 Na3 Cl2 112.31(17) 3 1_554 ?
Li1 Na3 P3 96.7(15) . . ?
O9 Na3 P3 81.27(15) 2_656 . ?
O7 Na3 P3 29.43(11) . . ?
O1 Na3 P3 68.63(15) 5_666 . ?
O3 Na3 P3 81.44(15) 2_656 . ?
O12 Na3 P3 97.75(16) 3 . ?
O11 Na3 P3 93.85(15) 3 . ?
Na4 Na3 P3 151.7(5) 1_554 . ?
P1 Na3 P3 111.20(14) 3 . ?
Cl2 Na3 P3 136.19(19) 1_554 . ?
Li1 Na3 Na2 80.6(15) . 1_554 ?
O9 Na3 Na2 130.6(2) 2_656 1_554 ?
O7 Na3 Na2 135.06(19) . 1_554 ?
O1 Na3 Na2 104.78(18) 5_666 1_554 ?
O3 Na3 Na2 64.03(13) 2_656 1_554 ?
O12 Na3 Na2 100.59(16) 3 1_554 ?
O11 Na3 Na2 71.13(13) 3 1_554 ?
Na4 Na3 Na2 64.7(5) 1_554 1_554 ?
P1 Na3 Na2 73.07(10) 3 1_554 ?
Cl2 Na3 Na2 50.97(13) 1_554 1_554 ?
P3 Na3 Na2 143.56(15) . 1_554 ?
Na3 Li1 O1 139(2) . 5_666 ?
Na3 Li1 O3 94.0(18) . 2_656 ?
O1 Li1 O3 82.5(9) 5_666 2_656 ?
Na3 Li1 O9 87.3(17) . 2_656 ?
O1 Li1 O9 81.0(9) 5_666 2_656 ?
O3 Li1 O9 156.2(11) 2_656 2_656 ?
Na3 Li1 Cl2 128.1(19) . 1_554 ?
O1 Li1 Cl2 92.9(11) 5_666 1_554 ?
O3 Li1 Cl2 97.2(8) 2_656 1_554 ?
O9 Li1 Cl2 100.7(9) 2_656 1_554 ?
Na3 Li1 Cl2 135.3(19) . 6_564 ?
O1 Li1 Cl2 85.7(10) 5_666 6_564 ?
O3 Li1 Cl2 96.3(8) 2_656 6_564 ?
O9 Li1 Cl2 99.5(9) 2_656 6_564 ?
Cl2 Li1 Cl2 7.2(3) 1_554 6_564 ?
Na3 Li1 Al1 119(2) . 5_666 ?
O1 Li1 Al1 40.5(5) 5_666 5_666 ?
O3 Li1 Al1 42.9(4) 2_656 5_666 ?
O9 Li1 Al1 116.8(9) 2_656 5_666 ?
Cl2 Li1 Al1 103.1(9) 1_554 5_666 ?
Cl2 Li1 Al1 97.5(8) 6_564 5_666 ?
Na3 Li1 Al3 112.9(18) . . ?
O1 Li1 Al3 40.0(5) 5_666 . ?
O3 Li1 Al3 117.4(9) 2_656 . ?
O9 Li1 Al3 42.0(4) 2_656 . ?
Cl2 Li1 Al3 106.1(9) 1_554 . ?
Cl2 Li1 Al3 100.3(8) 6_564 . ?
Al1 Li1 Al3 75.2(6) 5_666 . ?
Na3 Li1 Li1 172.0(15) . 6_565 ?
O1 Li1 Li1 33.8(8) 5_666 6_565 ?
O3 Li1 Li1 88.0(7) 2_656 6_565 ?
O9 Li1 Li1 87.8(7) 2_656 6_565 ?
Cl2 Li1 Li1 59.2(6) 1_554 6_565 ?
Cl2 Li1 Li1 51.9(5) 6_564 6_565 ?
Al1 Li1 Li1 58.4(5) 5_666 6_565 ?
Al3 Li1 Li1 59.4(5) . 6_565 ?
Na3 Li1 Na4 78.4(16) . 1_554 ?
O1 Li1 Na4 133.3(13) 5_666 1_554 ?
O3 Li1 Na4 130.7(10) 2_656 1_554 ?
O9 Li1 Na4 72.8(8) 2_656 1_554 ?
Cl2 Li1 Na4 56.4(6) 1_554 1_554 ?
Cl2 Li1 Na4 62.2(6) 6_564 1_554 ?
Al1 Li1 Na4 159.4(10) 5_666 1_554 ?
Al3 Li1 Na4 110.1(9) . 1_554 ?
Li1 Li1 Na4 106.1(6) 6_565 1_554 ?
Na3 Li1 Na2 84.7(15) . 1_554 ?
O1 Li1 Na2 129.1(11) 5_666 1_554 ?
O3 Li1 Na2 66.3(5) 2_656 1_554 ?
O9 Li1 Na2 137.4(9) 2_656 1_554 ?
Cl2 Li1 Na2 55.1(4) 1_554 1_554 ?
Cl2 Li1 Na2 60.6(4) 6_564 1_554 ?
Al1 Li1 Na2 103.6(7) 5_666 1_554 ?
Al3 Li1 Na2 160.8(10) . 1_554 ?
Li1 Li1 Na2 103.2(5) 6_565 1_554 ?
Na4 Li1 Na2 64.6(7) 1_554 1_554 ?
Na3 Li1 Na4 81.5(16) . 2_656 ?
O1 Li1 Na4 132.3(12) 5_666 2_656 ?
O3 Li1 Na4 127.3(9) 2_656 2_656 ?
O9 Li1 Na4 76.5(7) 2_656 2_656 ?
Cl2 Li1 Na4 52.0(5) 1_554 2_656 ?
Cl2 Li1 Na4 58.0(5) 6_564 2_656 ?
Al1 Li1 Na4 154.8(9) 5_666 2_656 ?
Al3 Li1 Na4 112.4(8) . 2_656 ?
Li1 Li1 Na4 103.4(5) 6_565 2_656 ?
Na4 Li1 Na4 4.8(7) 1_554 2_656 ?
Na2 Li1 Na4 61.0(6) 1_554 2_656 ?
Na4 Na4 O10 115(5) 2_657 2_657 ?
Na4 Na4 O15 111.2(18) 2_657 5_667 ?
O10 Na4 O15 76.4(8) 2_657 5_667 ?
Na4 Na4 Cl2 103(3) 2_657 . ?
O10 Na4 Cl2 125.2(6) 2_657 . ?
O15 Na4 Cl2 52.7(5) 5_667 . ?
Na4 Na4 O14 99(3) 2_657 3_556 ?
O10 Na4 O14 108.1(5) 2_657 3_556 ?
O15 Na4 O14 144.3(9) 5_667 3_556 ?
Cl2 Na4 O14 103.7(9) . 3_556 ?
Na4 Na4 O10 53(4) 2_657 . ?
O10 Na4 O10 153.6(6) 2_657 . ?
O15 Na4 O10 128.6(8) 5_667 . ?
Cl2 Na4 O10 81.1(7) . . ?
O14 Na4 O10 58.2(5) 3_556 . ?
Na4 Na4 O14 68(3) 2_657 4_556 ?
O10 Na4 O14 59.6(5) 2_657 4_556 ?
O15 Na4 O14 126.6(12) 5_667 4_556 ?
Cl2 Na4 O14 169.9(6) . 4_556 ?
O14 Na4 O14 81.6(4) 3_556 4_556 ?
O10 Na4 O14 94.7(4) . 4_556 ?
Na4 Na4 Cl2 65(3) 2_657 2_657 ?
O10 Na4 Cl2 83.0(8) 2_657 2_657 ?
O15 Na4 Cl2 49.1(6) 5_667 2_657 ?
Cl2 Na4 Cl2 78.3(4) . 2_657 ?
O14 Na4 Cl2 163.4(7) 3_556 2_657 ?
O10 Na4 Cl2 106.5(5) . 2_657 ?
O14 Na4 Cl2 94.2(7) 4_556 2_657 ?
Na4 Na4 O15 56.9(16) 2_657 . ?
O10 Na4 O15 130.0(9) 2_657 . ?
O15 Na4 O15 65.8(8) 5_667 . ?
Cl2 Na4 O15 48.2(5) . . ?
O14 Na4 O15 121.8(10) 3_556 . ?
O10 Na4 O15 66.7(6) . . ?
O14 Na4 O15 121.7(7) 4_556 . ?
Cl2 Na4 O15 47.7(5) 2_657 . ?
Na4 Na4 Cl2 101(3) 2_657 6_565 ?
O10 Na4 Cl2 122.8(6) 2_657 6_565 ?
O15 Na4 Cl2 48.9(5) 5_667 6_565 ?
Cl2 Na4 Cl2 4.6(2) . 6_565 ?
O14 Na4 Cl2 108.3(9) 3_556 6_565 ?
O10 Na4 Cl2 83.6(6) . 6_565 ?
O14 Na4 Cl2 166.7(7) 4_556 6_565 ?
Cl2 Na4 Cl2 73.8(3) 2_657 6_565 ?
O15 Na4 Cl2 45.7(5) . 6_565 ?
Na4 Na4 Na3 159(5) 2_657 1_556 ?
O10 Na4 Na3 85.9(5) 2_657 1_556 ?
O15 Na4 Na3 76.8(6) 5_667 1_556 ?
Cl2 Na4 Na3 65.9(4) . 1_556 ?
O14 Na4 Na3 68.5(5) 3_556 1_556 ?
O10 Na4 Na3 106.5(9) . 1_556 ?
O14 Na4 Na3 124.2(5) 4_556 1_556 ?
Cl2 Na4 Na3 125.8(5) 2_657 1_556 ?
O15 Na4 Na3 114.1(7) . 1_556 ?
Cl2 Na4 Na3 68.7(4) 6_565 1_556 ?
Na4 Na4 Li1 152(4) 2_657 1_556 ?
O10 Na4 Li1 91.2(6) 2_657 1_556 ?
O15 Na4 Li1 63.4(8) 5_667 1_556 ?
Cl2 Na4 Li1 51.3(6) . 1_556 ?
O14 Na4 Li1 81.0(8) 3_556 1_556 ?
O10 Na4 Li1 107.1(10) . 1_556 ?
O14 Na4 Li1 138.7(7) 4_556 1_556 ?
Cl2 Na4 Li1 111.7(6) 2_657 1_556 ?
O15 Na4 Li1 99.2(8) . 1_556 ?
Cl2 Na4 Li1 53.6(6) 6_565 1_556 ?
Na3 Na4 Li1 16.0(5) 1_556 1_556 ?
Cl2 Cl2 Li1 120.8(6) 6_565 1_556 ?
Cl2 Cl2 Na4 142.9(5) 6_565 . ?
Li1 Cl2 Na4 72.3(7) 1_556 . ?
Cl2 Cl2 Li1 51.9(5) 6_565 6_566 ?
Li1 Cl2 Li1 68.9(11) 1_556 6_566 ?
Na4 Cl2 Li1 126.1(6) . 6_566 ?
Cl2 Cl2 Na2 137.26(14) 6_565 . ?
Li1 Cl2 Na2 77.0(6) 1_556 . ?
Na4 Cl2 Na2 77.3(6) . . ?
Li1 Cl2 Na2 126.3(5) 6_566 . ?
Cl2 Cl2 Na4 137.6(4) 6_565 2_657 ?
Li1 Cl2 Na4 84.9(7) 1_556 2_657 ?
Na4 Cl2 Na4 12.8(6) . 2_657 ?
Li1 Cl2 Na4 136.1(7) 6_566 2_657 ?
Na2 Cl2 Na4 77.4(5) . 2_657 ?
Cl2 Cl2 Na4 32.5(5) 6_565 6_565 ?
Li1 Cl2 Na4 121.7(7) 1_556 6_565 ?
Na4 Cl2 Na4 110.4(10) . 6_565 ?
Li1 Cl2 Na4 64.3(6) 6_566 6_565 ?
Na2 Cl2 Na4 160.9(4) . 6_565 ?
Na4 Cl2 Na4 106.2(3) 2_657 6_565 ?
Cl2 Cl2 Na2 37.66(12) 6_565 6_565 ?
Li1 Cl2 Na2 122.8(6) 1_556 6_565 ?
Na4 Cl2 Na2 163.8(4) . 6_565 ?
Li1 Cl2 Na2 68.7(5) 6_566 6_565 ?
Na2 Cl2 Na2 99.60(15) . 6_565 ?
Na4 Cl2 Na2 151.1(3) 2_657 6_565 ?
Na4 Cl2 Na2 68.0(5) 6_565 6_565 ?
Cl2 Cl2 Na3 133.22(14) 6_565 1_556 ?
Li1 Cl2 Na3 12.4(6) 1_556 1_556 ?
Na4 Cl2 Na3 62.2(4) . 1_556 ?
Li1 Cl2 Na3 81.3(5) 6_566 1_556 ?
Na2 Cl2 Na3 68.66(19) . 1_556 ?
Na4 Cl2 Na3 74.4(3) 2_657 1_556 ?
Na4 Cl2 Na3 130.5(4) 6_565 1_556 ?
Na2 Cl2 Na3 131.85(16) 6_565 1_556 ?
Cl2 Cl2 Na4 37.6(4) 6_565 5_667 ?
Li1 Cl2 Na4 131.9(7) 1_556 5_667 ?
Na4 Cl2 Na4 106.5(3) . 5_667 ?
Li1 Cl2 Na4 75.6(6) 6_566 5_667 ?
Na2 Cl2 Na4 151.0(4) . 5_667 ?
Na4 Cl2 Na4 100.0(7) 2_657 5_667 ?
Na4 Cl2 Na4 11.6(5) 6_565 5_667 ?
Na2 Cl2 Na4 68.6(5) 6_565 5_667 ?
Na3 Cl2 Na4 139.2(4) 1_556 5_667 ?
Cl2 Cl2 Na3 41.84(12) 6_565 6_566 ?
Li1 Cl2 Na3 79.0(6) 1_556 6_566 ?
Na4 Cl2 Na3 131.9(5) . 6_566 ?
Li1 Cl2 Na3 10.1(5) 6_566 6_566 ?
Na2 Cl2 Na3 132.41(16) . 6_566 ?
Na4 Cl2 Na3 140.0(5) 2_657 6_566 ?
Na4 Cl2 Na3 55.7(3) 6_565 6_566 ?
Na2 Cl2 Na3 61.62(16) 6_565 6_566 ?
Na3 Cl2 Na3 91.38(16) 1_556 6_566 ?
Na4 Cl2 Na3 66.7(3) 5_667 6_566 ?
Na4 O15 Na4 123.1(11) 2_657 5_667 ?
Na4 O15 Na4 11.9(6) 2_657 . ?
Na4 O15 Na4 114.2(8) 5_667 . ?
Na4 O15 Na4 114.2(8) 2_657 6_565 ?
Na4 O15 Na4 11.9(6) 5_667 6_565 ?
Na4 O15 Na4 104.3(9) . 6_565 ?
Cu2 Cl1 Cu2 72.04(5) 6_565 . ?
Cu2 Cl1 Na1 126.68(7) 6_565 5_566 ?
Cu2 Cl1 Na1 74.08(4) . 5_566 ?
Cu2 Cl1 Na1 74.08(4) 6_565 1_554 ?
Cu2 Cl1 Na1 126.68(7) . 1_554 ?
Na1 Cl1 Na1 95.68(11) 5_566 1_554 ?
Cu2 Cl1 Na2 76.53(6) 6_565 2_656 ?
Cu2 Cl1 Na2 132.96(9) . 2_656 ?
Na1 Cl1 Na2 151.96(9) 5_566 2_656 ?
Na1 Cl1 Na2 74.33(7) 1_554 2_656 ?
Cu2 Cl1 Na2 132.96(9) 6_565 5_666 ?
Cu2 Cl1 Na2 76.53(6) . 5_666 ?
Na1 Cl1 Na2 74.33(7) 5_566 5_666 ?
Na1 Cl1 Na2 151.96(9) 1_554 5_666 ?
Na2 Cl1 Na2 102.08(13) 2_656 5_666 ?
Li1 O1 Li1 112.4(16) 2_656 5_666 ?
Li1 O1 Al1 101.4(8) 2_656 . ?
Li1 O1 Al1 101.4(8) 5_666 . ?
Li1 O1 Al3 103.4(8) 2_656 . ?
Li1 O1 Al3 103.4(8) 5_666 . ?
Al1 O1 Al3 134.5(3) . . ?
Li1 O1 Na3 13.0(8) 2_656 2_656 ?
Li1 O1 Na3 125.3(9) 5_666 2_656 ?
Al1 O1 Na3 98.37(17) . 2_656 ?
Al3 O1 Na3 97.48(17) . 2_656 ?
Li1 O1 Na3 125.3(9) 2_656 5_666 ?
Li1 O1 Na3 13.0(8) 5_666 5_666 ?
Al1 O1 Na3 98.37(17) . 5_666 ?
Al3 O1 Na3 97.48(17) . 5_666 ?
Na3 O1 Na3 138.2(3) 2_656 5_666 ?
Al2 O2 Al1 132.8(3) . . ?
Al2 O2 Cu2 102.01(19) . . ?
Al1 O2 Cu2 104.31(19) . . ?
Al2 O2 Cu2 102.01(19) . 6_565 ?
Al1 O2 Cu2 104.30(19) . 6_565 ?
Cu2 O2 Cu2 110.6(2) . 6_565 ?
P2 O3 Al1 130.4(2) . . ?
P2 O3 Li1 140.6(7) . 2_656 ?
Al1 O3 Li1 82.9(6) . 2_656 ?
P2 O3 Na3 122.1(2) . 2_656 ?
Al1 O3 Na3 95.35(18) . 2_656 ?
Li1 O3 Na3 19.6(6) 2_656 2_656 ?
P3 O4 Al1 129.4(2) . 5_666 ?
P3 O4 Cu2 133.5(2) . 5_666 ?
Al1 O4 Cu2 94.93(16) 5_666 5_666 ?
P2 O5 Al2 126.1(2) . . ?
P2 O5 Cu2 136.9(2) . 5_566 ?
Al2 O5 Cu2 91.92(15) . 5_566 ?
P2 O6 Cu4 117.6(2) . 8_465 ?
P2 O6 Na1 116.7(2) . . ?
Cu4 O6 Na1 112.85(17) 8_465 . ?
P2 O6 Na2 112.8(2) . 2_657 ?
Cu4 O6 Na2 104.64(17) 8_465 2_657 ?
Na1 O6 Na2 87.48(13) . 2_657 ?
P3 O7 Cu1 126.6(3) . 3 ?
P3 O7 Cu3 125.1(3) . 3 ?
Cu1 O7 Cu3 100.69(16) 3 3 ?
P3 O7 Na3 101.0(2) . . ?
Cu1 O7 Na3 100.90(18) 3 . ?
Cu3 O7 Na3 94.67(18) 3 . ?
P2 O8 Cu3 124.6(2) . 5_566 ?
P2 O8 Cu1 122.8(2) . 4_556 ?
Cu3 O8 Cu1 95.23(15) 5_566 4_556 ?
P3 O9 Al3 135.1(2) . . ?
P3 O9 Li1 137.1(7) . 2_656 ?
Al3 O9 Li1 85.3(6) . 2_656 ?
P3 O9 Na3 119.4(2) . 2_656 ?
Al3 O9 Na3 98.23(19) . 2_656 ?
Li1 O9 Na3 20.3(6) 2_656 2_656 ?
P3 O10 Cu4 114.4(2) . . ?
P3 O10 Na4 115.9(4) . 2_657 ?
Cu4 O10 Na4 96.7(3) . 2_657 ?
P3 O10 Na2 127.9(2) . . ?
Cu4 O10 Na2 104.20(17) . . ?
Na4 O10 Na2 91.5(5) 2_657 . ?
P3 O10 Na4 127.0(4) . . ?
Cu4 O10 Na4 95.2(3) . . ?
Na4 O10 Na4 12.3(9) 2_657 . ?
Na2 O10 Na4 80.0(4) . . ?
P1 O11 Cu1 130.6(2) . . ?
P1 O11 Cu4 118.4(2) . 5_666 ?
Cu1 O11 Cu4 105.08(18) . 5_666 ?
P1 O11 Na3 80.98(19) . 3_445 ?
Cu1 O11 Na3 93.75(17) . 3_445 ?
Cu4 O11 Na3 124.32(18) 5_666 3_445 ?
P1 O12 Cu3 129.9(3) . . ?
P1 O12 Cu4 121.4(2) . 4_546 ?
Cu3 O12 Cu4 103.15(19) . 4_546 ?
P1 O12 Na3 85.3(2) . 3_445 ?
Cu3 O12 Na3 93.02(18) . 3_445 ?
Cu4 O12 Na3 118.6(2) 4_546 3_445 ?
P1 O13 Cu2 128.1(2) . . ?
P1 O13 Na1 118.7(2) . 5_566 ?
Cu2 O13 Na1 98.49(17) . 5_566 ?
P1 O13 Na2 115.0(2) . 5_666 ?
Cu2 O13 Na2 101.15(17) . 5_666 ?
Na1 O13 Na2 86.49(13) 5_566 5_666 ?
P1 O14 Cu4 139.9(3) . 3_444 ?
P1 O14 Na4 113.7(5) . 3_444 ?
Cu4 O14 Na4 95.7(4) 3_444 3_444 ?
P1 O14 Na2 119.7(3) . 3_444 ?
Cu4 O14 Na2 92.12(19) 3_444 3_444 ?
Na4 O14 Na2 77.0(5) 3_444 3_444 ?
P1 O14 Na4 125.0(5) . 4_546 ?
Cu4 O14 Na4 82.7(4) 3_444 4_546 ?
Na4 O14 Na4 13.1(6) 3_444 4_546 ?
Na2 O14 Na4 77.7(5) 3_444 4_546 ?

loop_
_geom_bond_atom_site_label_1
_geom_bond_atom_site_label_2
_geom_bond_distance
_geom_bond_site_symmetry_2
_geom_bond_publ_flag
Cu1 O11 1.957(4) 7_556 ?
Cu1 O11 1.958(4) . ?
Cu1 O7 2.118(4) 5_666 ?
Cu1 O7 2.118(4) 3_445 ?
Cu1 O8 2.308(4) 6_565 ?
Cu1 O8 2.308(4) 4_546 ?
Cu1 Na3 3.471(4) 3_445 ?
Cu1 Na3 3.471(4) 5_666 ?
Cu2 O13 1.886(3) . ?
Cu2 O2 1.918(3) . ?
Cu2 O4 2.027(4) 5_666 ?
Cu2 O5 2.048(4) 5_566 ?
Cu2 Cl1 2.6815(15) . ?
Cu2 Al2 2.8752(6) . ?
Cu2 Al1 2.951(2) . ?
Cu2 Na1 3.2770(8) 5_566 ?
Cu2 Na2 3.381(3) 5_666 ?
Cu3 O12 2.002(5) 2_556 ?
Cu3 O12 2.002(5) . ?
Cu3 O8 2.208(4) 6_565 ?
Cu3 O8 2.208(4) 5_566 ?
Cu3 O7 2.214(5) 4_546 ?
Cu3 O7 2.214(4) 3_445 ?
Cu3 Na3 3.379(4) 3_445 ?
Cu3 Na3 3.379(4) 4_546 ?
Cu4 O10 1.891(4) . ?
Cu4 O6 1.896(3) 8_565 ?
Cu4 O14 1.999(4) 3_556 ?
Cu4 O12 2.301(4) 4_556 ?
Cu4 O11 2.302(4) 5_666 ?
Cu4 Na4 3.198(18) 2_657 ?
Cu4 Na2 3.401(3) . ?
Cu4 Na4 3.427(18) . ?
Cu4 Na2 3.443(3) 7_667 ?
Cu4 Na1 3.592(3) 7_567 ?
P1 O14 1.500(4) . ?
P1 O13 1.541(4) . ?
P1 O12 1.546(4) . ?
P1 O11 1.549(4) . ?
P1 Na3 2.930(4) 3_445 ?
P1 Na2 3.415(3) 5_666 ?
P1 Na1 3.433(3) 5_566 ?
P2 O8 1.524(4) . ?
P2 O3 1.533(4) . ?
P2 O6 1.542(3) . ?
P2 O5 1.559(4) . ?
P2 Na2 3.349(3) 2_657 ?
P2 Na1 3.3877(12) . ?
P3 O9 1.513(4) . ?
P3 O10 1.531(4) . ?
P3 O7 1.535(4) . ?
P3 O4 1.543(4) . ?
P3 Na3 3.067(4) . ?
P3 Na4 3.33(2) 2_657 ?
P3 Na3 3.368(4) 2_656 ?
Al1 O1 1.812(6) . ?
Al1 O2 1.818(6) . ?
Al1 O3 1.878(4) 6_565 ?
Al1 O3 1.878(4) . ?
Al1 O4 1.978(4) 5_666 ?
Al1 O4 1.978(4) 2_656 ?
Al1 Li1 2.74(2) 2_656 ?
Al1 Li1 2.74(2) 5_666 ?
Al1 Na3 3.213(4) 2_656 ?
Al1 Na3 3.213(4) 5_666 ?
Al2 O2 1.780(5) . ?
Al2 O2 1.780(5) 5_566 ?
Al2 O5 1.950(4) . ?
Al2 O5 1.950(4) 5_566 ?
Al2 O5 1.950(4) 6_565 ?
Al2 O5 1.950(4) 2_556 ?
Al3 O1 1.864(5) 5_666 ?
Al3 O1 1.864(5) . ?
Al3 O9 1.891(4) 5_666 ?
Al3 O9 1.891(4) 6_565 ?
Al3 O9 1.891(4) 2_656 ?
Al3 O9 1.891(4) . ?
Al3 Li1 2.82(2) 6_565 ?
Al3 Li1 2.82(2) 2_656 ?
Al3 Li1 2.82(2) 5_666 ?
Al3 Li1 2.82(2) . ?
Al3 Na3 3.226(4) . ?
Al3 Na3 3.226(4) 2_656 ?
Na1 O6 2.402(4) . ?
Na1 O6 2.402(4) 2_557 ?
Na1 O13 2.416(4) 6_566 ?
Na1 O13 2.416(4) 5_566 ?
Na1 Cl1 2.758(3) 5_566 ?
Na1 Cl1 2.758(3) 1_556 ?
Na1 Na2 3.344(2) 2_657 ?
Na1 Na2 3.344(2) 1_455 ?
Na2 O10 2.400(4) . ?
Na2 O6 2.434(4) 2_657 ?
Na2 O13 2.464(4) 5_666 ?
Na2 Cl2 2.676(7) . ?
Na2 O14 2.678(6) 3_556 ?
Na2 Cl1 2.777(3) 5_666 ?
Na2 Cl2 2.972(7) 6_565 ?
Na2 Li1 3.18(2) 1_556 ?
Na2 Na3 3.208(5) 1_556 ?
Na2 Na4 3.28(3) . ?
Na3 Li1 0.82(3) . ?
Na3 O9 2.357(6) 2_656 ?
Na3 O7 2.378(6) . ?
Na3 O1 2.402(4) 5_666 ?
Na3 O3 2.437(6) 2_656 ?
Na3 O12 2.618(6) 3 ?
Na3 O11 2.741(6) 3 ?
Na3 Na4 2.902(18) 1_554 ?
Na3 Cl2 2.994(7) 1_554 ?
Li1 O1 1.72(2) 5_666 ?
Li1 O3 2.24(2) 2_656 ?
Li1 O9 2.25(2) 2_656 ?
Li1 Cl2 2.42(2) 1_554 ?
Li1 Cl2 2.64(2) 6_564 ?
Li1 Li1 2.87(5) 6_565 ?
Li1 Na4 2.95(3) 1_554 ?
Li1 Na4 3.53(3) 2_656 ?
Na4 Na4 0.63(3) 2_657 ?
Na4 O10 2.37(2) 2_657 ?
Na4 O15 2.561(17) 5_667 ?
Na4 Cl2 2.581(18) . ?
Na4 O14 2.59(2) 3_556 ?
Na4 O10 2.69(2) . ?
Na4 O14 2.764(19) 4_556 ?
Na4 Cl2 2.788(19) 2_657 ?
Na4 O15 2.851(18) . ?
Na4 Cl2 2.899(17) 6_565 ?
Cl2 Cl2 0.387(16) 6_565 ?

_cod_database_fobs_code 2109099
